data_4079118
loop_
_publ_author_name
'Langer, Jens'
'K\"ohler, Mathias'
'Fischer, Reinald'
'D\"undar, Feyza'
'G\"orls, Helmar'
'Westerhausen, Matthias'

_publ_section_title
;
 Arylcalcium Iodides in Tetrahydropyran: Solution Stability in Comparison
 to Aryllithium Reagents
;
_journal_issue 17
_journal_name_full Organometallics
_journal_page_first 6172
_journal_paper_doi 10.1021/om300508w
_journal_volume 31
_journal_year 2012
_chemical_formula_moiety 'C22 H34 Li2 O4, C7 H8'
_chemical_formula_sum 'C29 H42 Li2 O4'
_chemical_formula_weight 468.51
_space_group_IT_number 14
_symmetry_cell_setting monoclinic
_symmetry_space_group_name_Hall '-P 2ybc'
_symmetry_space_group_name_H-M 'P 1 21/c 1'
_atom_sites_solution_hydrogens geom
_atom_sites_solution_primary direct
_atom_sites_solution_secondary difmap
_audit_creation_method SHELXL-97
_cell_angle_alpha 90.00
_cell_angle_beta 94.640(5)
_cell_angle_gamma 90.00
_cell_formula_units_Z 4
_cell_length_a 7.4522(7)
_cell_length_b 19.0831(17)
_cell_length_c 19.9461(11)
_cell_measurement_reflns_used 19872
_cell_measurement_temperature 133(2)
_cell_measurement_theta_max 27.49
_cell_measurement_theta_min 2.05
_cell_volume 2827.3(4)
_computing_cell_refinement DENZO
_computing_data_collection COLLECT
_computing_data_reduction DENZO
_computing_molecular_graphics SHELXTL/PC
_computing_publication_material SHELXL-97
_computing_structure_refinement 'SHELXL-97 (Sheldrick, 1997)'
_computing_structure_solution 'SHELXS-97 (Sheldrick, 1990)'
_diffrn_ambient_temperature 133(2)
_diffrn_measured_fraction_theta_full 0.996
_diffrn_measured_fraction_theta_max 0.996
_diffrn_measurement_device_type KappaCCD
_diffrn_measurement_method 'phi- + omega-scan'
_diffrn_radiation_monochromator graphite
_diffrn_radiation_source 'fine-focus sealed tube'
_diffrn_radiation_type MoK\a
_diffrn_radiation_wavelength 0.71073
_diffrn_reflns_av_R_equivalents 0.0288
_diffrn_reflns_av_sigmaI/netI 0.2510
_diffrn_reflns_limit_h_max 8
_diffrn_reflns_limit_h_min -9
_diffrn_reflns_limit_k_max 22
_diffrn_reflns_limit_k_min -24
_diffrn_reflns_limit_l_max 25
_diffrn_reflns_limit_l_min -24
_diffrn_reflns_number 19872
_diffrn_reflns_theta_full 27.49
_diffrn_reflns_theta_max 27.49
_diffrn_reflns_theta_min 2.05
_exptl_absorpt_coefficient_mu 0.070
_exptl_absorpt_correction_type none
_exptl_crystal_colour colourless
_exptl_crystal_density_diffrn 1.101
_exptl_crystal_density_method 'not measured'
_exptl_crystal_description needle
_exptl_crystal_F_000 1016
_exptl_crystal_size_max 0.04
_exptl_crystal_size_mid 0.04
_exptl_crystal_size_min 0.03
_refine_diff_density_max 0.288
_refine_diff_density_min -0.247
_refine_diff_density_rms 0.061
_refine_ls_extinction_coef 0.0049(7)
_refine_ls_extinction_expression Fc^*^=kFc[1+0.001xFc^2^\l^3^/sin(2\q)]^-1/4^
_refine_ls_extinction_method SHELXL
_refine_ls_goodness_of_fit_ref 0.947
_refine_ls_hydrogen_treatment mixed
_refine_ls_matrix_type full
_refine_ls_number_parameters 338
_refine_ls_number_reflns 6478
_refine_ls_number_restraints 0
_refine_ls_restrained_S_all 0.947
_refine_ls_R_factor_all 0.2471
_refine_ls_R_factor_gt 0.0734
_refine_ls_shift/su_max 0.000
_refine_ls_shift/su_mean 0.000
_refine_ls_structure_factor_coef Fsqd
_refine_ls_weighting_details 'calc w=1/[\s^2^(Fo^2^)+(0.0517P)^2^+0.0000P] where P=(Fo^2^+2Fc^2^)/3'
_refine_ls_weighting_scheme calc
_refine_ls_wR_factor_gt 0.1192
_refine_ls_wR_factor_ref 0.1693
_reflns_number_gt 2477
_reflns_number_total 6478
_reflns_threshold_expression >2sigma(I)
_cod_data_source_file om300508w_si_001.cif
_cod_data_source_block FO3935
_cod_original_sg_symbol_H-M 'P 21/c'
_cod_database_code 4079118

loop_
_symmetry_equiv_pos_as_xyz
'x, y, z'
'-x, y+1/2, -z+1/2'
'-x, -y, -z'
'x, -y-1/2, z-1/2'

loop_
_atom_site_label
_atom_site_type_symbol
_atom_site_fract_x
_atom_site_fract_y
_atom_site_fract_z
_atom_site_U_iso_or_equiv
_atom_site_adp_type
_atom_site_occupancy
_atom_site_symmetry_multiplicity
_atom_site_calc_flag
_atom_site_refinement_flags
Li1 Li 0.2199(8) 0.7318(3) 0.0264(2) 0.0300(14) Uani 1 1 d .
Li2 Li 0.0283(8) 0.7426(3) -0.0806(2) 0.0309(14) Uani 1 1 d .
O1 O 0.3655(3) 0.65512(11) 0.06902(10) 0.0300(6) Uani 1 1 d .
O2 O 0.3587(3) 0.79209(11) 0.09300(9) 0.0271(6) Uani 1 1 d .
O3 O -0.1227(3) 0.67299(10) -0.13117(9) 0.0284(6) Uani 1 1 d .
O4 O -0.0987(3) 0.81102(11) -0.14356(9) 0.0280(6) Uani 1 1 d .
C1 C -0.0747(5) 0.74252(19) 0.02412(16) 0.0284(9) Uani 1 1 d .
C2 C -0.0945(4) 0.68509(16) 0.07087(14) 0.0240(8) Uani 1 1 d .
C3 C -0.1640(5) 0.61888(17) 0.05092(15) 0.0281(8) Uani 1 1 d .
H3A H -0.2049 0.6119 0.0050 0.034 Uiso 1 1 calc R
C4 C -0.1750(5) 0.56428(17) 0.09484(15) 0.0313(9) Uani 1 1 d .
H4A H -0.2230 0.5207 0.0788 0.038 Uiso 1 1 calc R
C5 C -0.1171(5) 0.57150(17) 0.16268(15) 0.0317(9) Uani 1 1 d .
H5A H -0.1240 0.5335 0.1931 0.038 Uiso 1 1 calc R
C6 C -0.0489(5) 0.63601(18) 0.18442(15) 0.0306(9) Uani 1 1 d .
H6A H -0.0099 0.6424 0.2305 0.037 Uiso 1 1 calc R
C7 C -0.0370(5) 0.69109(16) 0.14007(14) 0.0258(8) Uani 1 1 d .
H7A H 0.0113 0.7344 0.1565 0.031 Uiso 1 1 calc R
C8 C 0.3270(5) 0.75302(19) -0.07584(16) 0.0293(9) Uani 1 1 d .
C9 C 0.3419(4) 0.70225(16) -0.12928(14) 0.0234(8) Uani 1 1 d .
C10 C 0.2795(4) 0.71643(17) -0.19693(14) 0.0240(8) Uani 1 1 d .
H10A H 0.2317 0.7615 -0.2081 0.029 Uiso 1 1 calc R
C11 C 0.2858(5) 0.66692(17) -0.24700(15) 0.0288(8) Uani 1 1 d .
H11A H 0.2422 0.6786 -0.2917 0.035 Uiso 1 1 calc R
C12 C 0.3544(5) 0.60055(17) -0.23350(15) 0.0303(9) Uani 1 1 d .
H12A H 0.3581 0.5665 -0.2681 0.036 Uiso 1 1 calc R
C13 C 0.4176(5) 0.58549(17) -0.16762(15) 0.0310(9) Uani 1 1 d .
H13A H 0.4653 0.5402 -0.1572 0.037 Uiso 1 1 calc R
C14 C 0.4131(5) 0.63417(17) -0.11721(15) 0.0293(8) Uani 1 1 d .
H14A H 0.4589 0.6219 -0.0729 0.035 Uiso 1 1 calc R
C15 C 0.3131(5) 0.58271(16) 0.07135(17) 0.0382(9) Uani 1 1 d .
H15A H 0.4195 0.5537 0.0834 0.057 Uiso 1 1 calc R
H15B H 0.2582 0.5684 0.0272 0.057 Uiso 1 1 calc R
H15C H 0.2259 0.5766 0.1051 0.057 Uiso 1 1 calc R
C16 C 0.4504(5) 0.67948(17) 0.13193(14) 0.0304(9) Uani 1 1 d .
H16A H 0.5543 0.6493 0.1466 0.036 Uiso 1 1 calc R
H16B H 0.3640 0.6787 0.1671 0.036 Uiso 1 1 calc R
C17 C 0.5118(5) 0.75305(16) 0.12016(15) 0.0293(8) Uani 1 1 d .
H17A H 0.5616 0.7743 0.1630 0.035 Uiso 1 1 calc R
H17B H 0.6068 0.7531 0.0882 0.035 Uiso 1 1 calc R
C18 C 0.4067(5) 0.86233(17) 0.07623(16) 0.0406(10) Uani 1 1 d .
H18A H 0.4559 0.8867 0.1169 0.061 Uiso 1 1 calc R
H18B H 0.2995 0.8872 0.0570 0.061 Uiso 1 1 calc R
H18C H 0.4974 0.8611 0.0433 0.061 Uiso 1 1 calc R
C19 C -0.0725(5) 0.60168(16) -0.13915(16) 0.0327(9) Uani 1 1 d .
H19A H -0.1789 0.5742 -0.1548 0.049 Uiso 1 1 calc R
H19B H -0.0216 0.5831 -0.0959 0.049 Uiso 1 1 calc R
H19C H 0.0175 0.5986 -0.1722 0.049 Uiso 1 1 calc R
C21 C -0.2559(5) 0.77713(17) -0.17479(15) 0.0296(8) Uani 1 1 d .
H21A H -0.3003 0.8026 -0.2161 0.036 Uiso 1 1 calc R
H21B H -0.3528 0.7763 -0.1436 0.036 Uiso 1 1 calc R
C20 C -0.2029(5) 0.70342(16) -0.19194(14) 0.0281(8) Uani 1 1 d .
H20A H -0.3102 0.6762 -0.2090 0.034 Uiso 1 1 calc R
H20B H -0.1160 0.7039 -0.2269 0.034 Uiso 1 1 calc R
C22 C -0.1346(5) 0.88100(16) -0.12419(16) 0.0374(9) Uani 1 1 d .
H22C H -0.1759 0.9083 -0.1641 0.056 Uiso 1 1 calc R
H22D H -0.0245 0.9020 -0.1027 0.056 Uiso 1 1 calc R
H22E H -0.2282 0.8809 -0.0924 0.056 Uiso 1 1 calc R
C1T C 0.2949(5) 0.52293(17) 0.34041(16) 0.0333(9) Uani 1 1 d .
C2T C 0.1657(6) 0.4734(2) 0.32076(17) 0.0453(11) Uani 1 1 d .
H2TA H 0.1329 0.4665 0.2742 0.054 Uiso 1 1 calc R
C3T C 0.0827(6) 0.43335(19) 0.36757(17) 0.0459(11) Uani 1 1 d .
H3TA H -0.0046 0.3991 0.3531 0.055 Uiso 1 1 calc R
C4T C 0.1285(5) 0.44382(18) 0.43553(17) 0.0383(10) Uani 1 1 d .
H4TA H 0.0718 0.4170 0.4680 0.046 Uiso 1 1 calc R
C5T C 0.2558(5) 0.49298(17) 0.45583(16) 0.0360(9) Uani 1 1 d .
H5TA H 0.2880 0.5000 0.5024 0.043 Uiso 1 1 calc R
C6T C 0.3372(5) 0.53223(17) 0.40867(16) 0.0338(9) Uani 1 1 d .
H6TA H 0.4243 0.5664 0.4234 0.041 Uiso 1 1 calc R
C7T C 0.3821(6) 0.56708(19) 0.28878(17) 0.0452(11) Uani 1 1 d .
H7TA H 0.3072 0.5660 0.2461 0.068 Uiso 1 1 calc R
H7TB H 0.5016 0.5482 0.2820 0.068 Uiso 1 1 calc R
H7TC H 0.3939 0.6155 0.3049 0.068 Uiso 1 1 calc R
H8A H 0.420(4) 0.7485(14) -0.0389(13) 0.020(8) Uiso 1 1 d .
H8B H 0.317(4) 0.8035(16) -0.0920(13) 0.033(9) Uiso 1 1 d .
H1A H -0.173(5) 0.7397(15) -0.0121(14) 0.031(9) Uiso 1 1 d .
H1B H -0.073(4) 0.7893(16) 0.0474(13) 0.027(8) Uiso 1 1 d .

loop_
_atom_site_aniso_label
_atom_site_aniso_U_11
_atom_site_aniso_U_22
_atom_site_aniso_U_33
_atom_site_aniso_U_23
_atom_site_aniso_U_13
_atom_site_aniso_U_12
Li1 0.029(4) 0.038(3) 0.023(3) 0.001(2) 0.003(2) 0.004(3)
Li2 0.020(4) 0.042(3) 0.032(3) 0.007(2) 0.006(2) -0.002(3)
O1 0.0280(16) 0.0310(13) 0.0308(12) 0.0021(10) 0.0004(10) 0.0000(11)
O2 0.0221(15) 0.0304(13) 0.0287(11) 0.0021(10) 0.0024(10) 0.0025(11)
O3 0.0272(16) 0.0297(13) 0.0282(12) -0.0002(10) 0.0009(10) 0.0002(11)
O4 0.0205(15) 0.0311(13) 0.0323(12) -0.0019(10) 0.0007(10) -0.0024(11)
C1 0.025(2) 0.036(2) 0.0245(18) 0.0001(16) 0.0038(16) -0.0007(17)
C2 0.017(2) 0.031(2) 0.0240(17) -0.0019(14) 0.0035(14) 0.0049(15)
C3 0.021(2) 0.039(2) 0.0248(17) -0.0064(15) 0.0046(14) -0.0004(17)
C4 0.028(2) 0.0291(19) 0.038(2) -0.0016(16) 0.0079(16) -0.0030(17)
C5 0.028(2) 0.031(2) 0.038(2) 0.0091(15) 0.0112(17) 0.0035(17)
C6 0.026(2) 0.043(2) 0.0224(17) 0.0045(16) 0.0037(15) 0.0020(18)
C7 0.022(2) 0.0265(19) 0.0289(18) -0.0018(14) 0.0031(15) -0.0019(15)
C8 0.024(2) 0.038(2) 0.0259(19) 0.0000(17) 0.0002(16) -0.0018(18)
C9 0.014(2) 0.031(2) 0.0266(17) 0.0053(14) 0.0065(14) -0.0031(15)
C10 0.019(2) 0.0255(18) 0.0282(17) 0.0043(14) 0.0047(14) -0.0011(15)
C11 0.023(2) 0.038(2) 0.0257(17) -0.0007(15) 0.0044(15) -0.0058(17)
C12 0.033(2) 0.028(2) 0.0309(19) -0.0014(15) 0.0104(16) -0.0056(17)
C13 0.023(2) 0.031(2) 0.040(2) 0.0072(16) 0.0056(16) 0.0013(17)
C14 0.023(2) 0.036(2) 0.0290(18) 0.0075(15) 0.0037(15) 0.0002(17)
C15 0.033(3) 0.032(2) 0.050(2) 0.0019(16) 0.0049(18) -0.0019(18)
C16 0.026(2) 0.040(2) 0.0244(17) 0.0006(15) 0.0006(15) 0.0077(17)
C17 0.021(2) 0.037(2) 0.0294(17) -0.0022(15) -0.0002(15) 0.0022(17)
C18 0.049(3) 0.033(2) 0.040(2) 0.0032(16) 0.0056(19) -0.0053(19)
C19 0.032(2) 0.0260(19) 0.040(2) -0.0028(15) 0.0045(17) -0.0009(17)
C21 0.022(2) 0.035(2) 0.0307(17) 0.0021(15) -0.0007(15) -0.0075(17)
C20 0.027(2) 0.035(2) 0.0222(17) -0.0003(14) 0.0005(15) -0.0037(17)
C22 0.035(3) 0.034(2) 0.044(2) -0.0069(16) 0.0031(17) 0.0003(18)
C1T 0.030(2) 0.030(2) 0.039(2) -0.0048(16) 0.0007(17) 0.0056(18)
C2T 0.053(3) 0.051(3) 0.0309(19) -0.0068(18) -0.0067(19) 0.002(2)
C3T 0.045(3) 0.042(2) 0.049(2) -0.0059(19) -0.004(2) -0.012(2)
C4T 0.041(3) 0.033(2) 0.041(2) -0.0027(16) 0.0039(18) -0.0008(19)
C5T 0.042(3) 0.035(2) 0.0302(19) -0.0014(16) -0.0032(17) 0.0047(19)
C6T 0.028(2) 0.029(2) 0.042(2) -0.0052(16) -0.0092(17) -0.0012(17)
C7T 0.047(3) 0.044(2) 0.046(2) 0.0054(18) 0.012(2) 0.007(2)

loop_
_atom_type_symbol
_atom_type_description
_atom_type_scat_dispersion_real
_atom_type_scat_dispersion_imag
_atom_type_scat_source
C C 0.0033 0.0016 'International Tables Vol C Tables 4.2.6.8 and 6.1.1.4'
H H 0.0000 0.0000 'International Tables Vol C Tables 4.2.6.8 and 6.1.1.4'
O O 0.0106 0.0060 'International Tables Vol C Tables 4.2.6.8 and 6.1.1.4'
Li Li -0.0003 0.0001 'International Tables Vol C Tables 4.2.6.8 and 6.1.1.4'

loop_
_geom_angle_atom_site_label_1
_geom_angle_atom_site_label_2
_geom_angle_atom_site_label_3
_geom_angle
O1 Li1 O2 84.4(2)
O1 Li1 C1 126.2(3)
O2 Li1 C1 115.2(3)
O1 Li1 C8 107.2(3)
O2 Li1 C8 107.1(3)
C1 Li1 C8 112.6(2)
O1 Li1 Li2 133.7(3)
O2 Li1 Li2 139.6(3)
C1 Li1 Li2 58.0(2)
C8 Li1 Li2 55.59(19)
O1 Li1 C2 94.3(2)
O2 Li1 C2 112.8(2)
C1 Li1 C2 32.21(13)
C8 Li1 C2 136.1(3)
Li2 Li1 C2 81.8(2)
O1 Li1 C17 56.33(16)
O2 Li1 C17 29.34(12)
C1 Li1 C17 136.5(2)
C8 Li1 C17 105.3(2)
Li2 Li1 C17 158.7(3)
C2 Li1 C17 118.43(19)
O1 Li1 H8A 89.2(8)
O2 Li1 H8A 88.2(8)
C1 Li1 H8A 137.4(8)
C8 Li1 H8A 25.3(8)
Li2 Li1 H8A 80.8(8)
C2 Li1 H8A 158.9(8)
C17 Li1 H8A 80.6(8)
O3 Li2 O4 84.1(2)
O3 Li2 C8 127.6(3)
O4 Li2 C8 112.9(3)
O3 Li2 C1 104.4(3)
O4 Li2 C1 113.5(3)
C8 Li2 C1 111.7(2)
O3 Li2 Li1 130.7(3)
O4 Li2 Li1 143.8(3)
C8 Li2 Li1 57.8(2)
C1 Li2 Li1 54.87(19)
O3 Li2 C9 95.7(2)
O4 Li2 C9 109.8(2)
C8 Li2 C9 32.30(13)
C1 Li2 C9 133.6(3)
Li1 Li2 C9 80.3(2)
O3 Li2 H1A 84.6(9)
O4 Li2 H1A 95.7(9)
C8 Li2 H1A 137.3(9)
C1 Li2 H1A 25.6(8)
Li1 Li2 H1A 80.2(9)
C9 Li2 H1A 154.4(9)
C16 O1 C15 112.6(2)
C16 O1 Li1 108.9(2)
C15 O1 Li1 125.9(3)
C17 O2 C18 111.6(3)
C17 O2 Li1 107.9(2)
C18 O2 Li1 120.8(2)
C19 O3 C20 112.9(2)
C19 O3 Li2 124.0(3)
C20 O3 Li2 110.0(2)
C22 O4 C21 112.1(3)
C22 O4 Li2 122.3(2)
C21 O4 Li2 107.9(2)
C2 C1 Li1 94.0(3)
C2 C1 Li2 130.3(3)
Li1 C1 Li2 67.1(2)
C2 C1 H1A 108.6(18)
Li1 C1 H1A 133.7(18)
Li2 C1 H1A 67.5(18)
C2 C1 H1B 111.8(15)
Li1 C1 H1B 95.5(18)
Li2 C1 H1B 115.4(16)
H1A C1 H1B 112(2)
C3 C2 C7 115.0(3)
C3 C2 C1 123.2(3)
C7 C2 C1 121.7(3)
C3 C2 Li1 120.5(2)
C7 C2 Li1 95.2(2)
C1 C2 Li1 53.8(2)
C4 C3 C2 122.8(3)
C4 C3 H3A 118.6
C2 C3 H3A 118.6
C3 C4 C5 121.1(3)
C3 C4 H4A 119.4
C5 C4 H4A 119.4
C6 C5 C4 117.9(3)
C6 C5 H5A 121.0
C4 C5 H5A 121.0
C7 C6 C5 121.0(3)
C7 C6 H6A 119.5
C5 C6 H6A 119.5
C6 C7 C2 122.2(3)
C6 C7 H7A 118.9
C2 C7 H7A 118.9
C9 C8 Li2 92.6(3)
C9 C8 Li1 126.2(3)
Li2 C8 Li1 66.6(2)
C9 C8 H8A 113.7(17)
Li2 C8 H8A 132.4(17)
Li1 C8 H8A 65.8(17)
C9 C8 H8B 114.0(16)
Li2 C8 H8B 91.5(19)
Li1 C8 H8B 115.5(16)
H8A C8 H8B 111(2)
C14 C9 C10 115.2(3)
C14 C9 C8 122.5(3)
C10 C9 C8 122.2(3)
C14 C9 Li2 121.4(2)
C10 C9 Li2 93.4(2)
C8 C9 Li2 55.1(2)
C11 C10 C9 122.1(3)
C11 C10 H10A 119.0
C9 C10 H10A 119.0
C10 C11 C12 121.3(3)
C10 C11 H11A 119.3
C12 C11 H11A 119.3
C11 C12 C13 117.7(3)
C11 C12 H12A 121.1
C13 C12 H12A 121.1
C14 C13 C12 121.8(3)
C14 C13 H13A 119.1
C12 C13 H13A 119.1
C13 C14 C9 121.9(3)
C13 C14 H14A 119.1
C9 C14 H14A 119.1
O1 C15 H15A 109.5
O1 C15 H15B 109.5
H15A C15 H15B 109.5
O1 C15 H15C 109.5
H15A C15 H15C 109.5
H15B C15 H15C 109.5
O1 C16 C17 106.5(2)
O1 C16 H16A 110.4
C17 C16 H16A 110.4
O1 C16 H16B 110.4
C17 C16 H16B 110.4
H16A C16 H16B 108.6
O2 C17 C16 107.6(3)
O2 C17 Li1 42.73(16)
C16 C17 Li1 74.8(2)
O2 C17 H17A 110.2
C16 C17 H17A 110.2
Li1 C17 H17A 149.1
O2 C17 H17B 110.2
C16 C17 H17B 110.2
Li1 C17 H17B 97.4
H17A C17 H17B 108.5
O2 C18 H18A 109.5
O2 C18 H18B 109.5
H18A C18 H18B 109.5
O2 C18 H18C 109.5
H18A C18 H18C 109.5
H18B C18 H18C 109.5
O3 C19 H19A 109.5
O3 C19 H19B 109.5
H19A C19 H19B 109.5
O3 C19 H19C 109.5
H19A C19 H19C 109.5
H19B C19 H19C 109.5
O4 C21 C20 107.4(3)
O4 C21 H21A 110.2
C20 C21 H21A 110.2
O4 C21 H21B 110.2
C20 C21 H21B 110.2
H21A C21 H21B 108.5
O3 C20 C21 106.6(2)
O3 C20 H20A 110.4
C21 C20 H20A 110.4
O3 C20 H20B 110.4
C21 C20 H20B 110.4
H20A C20 H20B 108.6
O4 C22 H22C 109.5
O4 C22 H22D 109.5
H22C C22 H22D 109.5
O4 C22 H22E 109.5
H22C C22 H22E 109.5
H22D C22 H22E 109.5
C2T C1T C6T 117.7(3)
C2T C1T C7T 120.9(3)
C6T C1T C7T 121.4(3)
C1T C2T C3T 121.5(3)
C1T C2T H2TA 119.2
C3T C2T H2TA 119.2
C4T C3T C2T 119.4(4)
C4T C3T H3TA 120.3
C2T C3T H3TA 120.3
C5T C4T C3T 119.8(3)
C5T C4T H4TA 120.1
C3T C4T H4TA 120.1
C4T C5T C6T 120.1(3)
C4T C5T H5TA 120.0
C6T C5T H5TA 120.0
C5T C6T C1T 121.5(3)
C5T C6T H6TA 119.2
C1T C6T H6TA 119.2
C1T C7T H7TA 109.5
C1T C7T H7TB 109.5
H7TA C7T H7TB 109.5
C1T C7T H7TC 109.5
H7TA C7T H7TC 109.5
H7TB C7T H7TC 109.5

loop_
_geom_bond_atom_site_label_1
_geom_bond_atom_site_label_2
_geom_bond_distance
Li1 O1 1.973(6)
Li1 O2 1.983(6)
Li1 C1 2.202(7)
Li1 C8 2.286(6)
Li1 Li2 2.480(7)
Li1 C2 2.722(7)
Li1 C17 2.780(6)
Li1 H8A 2.09(3)
Li2 O3 1.966(6)
Li2 O4 1.996(6)
Li2 C8 2.229(7)
Li2 C1 2.283(6)
Li2 C9 2.714(7)
Li2 H1A 2.11(3)
O1 C16 1.436(3)
O1 C15 1.438(4)
O2 C17 1.432(4)
O2 C18 1.434(4)
O3 C19 1.424(4)
O3 C20 1.431(3)
O4 C22 1.422(4)
O4 C21 1.435(4)
C1 C2 1.454(4)
C1 H1A 0.99(3)
C1 H1B 1.01(3)
C2 C3 1.411(4)
C2 C7 1.416(4)
C3 C4 1.368(4)
C3 H3A 0.9500
C4 C5 1.393(4)
C4 H4A 0.9500
C5 C6 1.388(4)
C5 H5A 0.9500
C6 C7 1.381(4)
C6 H6A 0.9500
C7 H7A 0.9500
C8 C9 1.451(4)
C8 H8A 0.98(3)
C8 H8B 1.02(3)
C9 C14 1.416(4)
C9 C10 1.417(4)
C10 C11 1.378(4)
C10 H10A 0.9500
C11 C12 1.384(4)
C11 H11A 0.9500
C12 C13 1.390(4)
C12 H12A 0.9500
C13 C14 1.371(4)
C13 H13A 0.9500
C14 H14A 0.9500
C15 H15A 0.9800
C15 H15B 0.9800
C15 H15C 0.9800
C16 C17 1.501(4)
C16 H16A 0.9900
C16 H16B 0.9900
C17 H17A 0.9900
C17 H17B 0.9900
C18 H18A 0.9800
C18 H18B 0.9800
C18 H18C 0.9800
C19 H19A 0.9800
C19 H19B 0.9800
C19 H19C 0.9800
C21 C20 1.508(4)
C21 H21A 0.9900
C21 H21B 0.9900
C20 H20A 0.9900
C20 H20B 0.9900
C22 H22C 0.9800
C22 H22D 0.9800
C22 H22E 0.9800
C1T C2T 1.384(5)
C1T C6T 1.384(4)
C1T C7T 1.517(5)
C2T C3T 1.389(5)
C2T H2TA 0.9500
C3T C4T 1.385(4)
C3T H3TA 0.9500
C4T C5T 1.372(5)
C4T H4TA 0.9500
C5T C6T 1.381(5)
C5T H5TA 0.9500
C6T H6TA 0.9500
C7T H7TA 0.9800
C7T H7TB 0.9800
C7T H7TC 0.9800
